data_1544676
loop_
_publ_author_name
'Takeda, H.'
'Haga, N.'
'Sadanaga, R.'

_publ_section_title
;
 Structural investigation of polymorphic transition between 2M2-, 1M-
 lepidolite and 2M1 muscovite
;
_journal_name_full 'Mineralogical Journal'
_journal_page_first 203
_journal_page_last 215
_journal_volume 6
_journal_year 1971
_chemical_formula_sum 'Al2.01 F1.2 H0.8 K0.87 Li1.05 Na0.12 O10.4 Si3.39'
_chemical_name_common 'lepidolite 2M2'
_chemical_name_mineral 'lepidolite 2M2'
_space_group_IT_number 15
_space_group_name_H-M_alt 'C 1 2/c 1'
_symmetry_space_group_name_Hall '-C 2yc'
_symmetry_space_group_name_H-M 'C 1 2/c 1'
_cell_angle_alpha 90
_cell_angle_beta 99.8(2)
_cell_angle_gamma 90
_cell_formula_units_Z 2
_cell_length_a 9.032(2)
_cell_length_b 5.200(3)
_cell_length_c 20.15(4)
_cell_volume 933(2)
_cod_data_source_file lepidolite-2M2.cif
_cod_data_source_block lepidolite-2M2
_cod_original_formula_sum 'K0.87 Na0.12 Li1.05 Al2.01 Si3.39 O10.4 F1.2 H0.8'
_cod_database_code 1544676

loop_
_space_group_symop_operation_xyz
'x, y, z'
'-x, -y, -z'
'-x, y, -z+1/2'
'x, -y, z+1/2'
'x+1/2, y+1/2, z'
'-x+1/2, -y+1/2, -z'
'-x+1/2, y+1/2, -z+1/2'
'x+1/2, -y+1/2, z+1/2'

loop_
_atom_site_label
_atom_site_occupancy
_atom_site_fract_x
_atom_site_fract_y
_atom_site_fract_z
_atom_site_adp_type
_atom_site_B_iso_or_equiv
_atom_site_type_symbol
T1 0.8500 0.7940(4) 0.4067(7) 0.13450(10) Biso 1.640000 Si
T1 0.1500 0.7940(4) 0.4067(7) 0.13450(10) Biso 1.640000 Al
T2 0.8500 0.1255(4) 0.4137(7) 0.13410(10) Biso 1.490000 Si
T2 0.1500 0.1255(4) 0.4137(7) 0.13410(10) Biso 1.490000 Al
M1 0.3500 0.250000 0.250000 0.000000 Biso 7.000000 Li
M1 0.1000 0.250000 0.250000 0.000000 Biso 7.000000 Al
M2 0.6500 0.5841(5) 0.2453(9) -0.0003(2) Biso 0.920000 Al
M2 0.3500 0.5841(5) 0.2453(9) -0.0003(2) Biso 0.920000 Li
K 1.0 0.500000 0.4084(7) 0.250000 Biso 2.770000 K
O11 1.0 0.2344(9) 0.1732(15) 0.1623(4) Biso 2.250000 O
O21 1.0 0.7101(8) 0.1785(15) 0.1668(4) Biso 2.100000 O
O22 1.0 0.9728(8) 0.3826(16) 0.1671(4) Biso 2.190000 O
O31 1.0 0.7677(8) 0.3916(14) 0.0534(4) Biso 1.830000 O
O32 1.0 0.0904(8) 0.4305(15) 0.0535(4) Biso 2.120000 O
FOH 0.6000 0.4497(7) 0.4320(14) 0.0499(4) Biso 2.920000 F
FOH 0.4000 0.4497(7) 0.4320(14) 0.0499(4) Biso 2.920000 O
